data_7100621
loop_
_publ_author_name
'C. Reed'
'Stephan P. Hoffmann'
'Tsuyoshi Kato'
'Fook S. Tham'

_publ_section_title
;
Novel weak coordination to silylium ions. Formation of
nearly linear Si-H-Si bonds.
;
_journal_name_full 'Chemical Communications'
_journal_paper_doi 10.1039/b511344j
_journal_year 2006
_chemical_formula_sum 'C12 H31 B11 Br6 O2 S Si'
_chemical_formula_weight 865.89
_space_group_IT_number 14
_symmetry_cell_setting monoclinic
_symmetry_space_group_name_Hall '-P 2ybc'
_symmetry_space_group_name_H-M 'P 1 21/c 1'
_cell_angle_alpha 90.00
_cell_angle_beta 116.708(2)
_cell_angle_gamma 90.00
_cell_formula_units_Z 4
_cell_length_a 15.0241(15)
_cell_length_b 14.1648(14)
_cell_length_c 16.2817(16)
_cell_measurement_temperature 218(2)
_cell_volume 3095.3(5)
_diffrn_ambient_temperature 218(2)
_exptl_crystal_density_diffrn 1.858
_cod_depositor_comments
;
The following automatic conversions were performed:
'_symmetry_cell_setting' value 'Monoclinic' changed to 'monoclinic'
according to '/home/saulius/struct/CIF-dictionaries/cif_core.dic'
dictionary named 'cif_core.dic' version 2.4.1 from 2010-06-29.

Automatic conversion script
Id: cif_fix_enum 1527 2010-12-29 10:47:43Z saulius 
;
_cod_original_sg_symbol_H-M 'P 21/c'
_cod_database_code 7100621

loop_
_symmetry_equiv_pos_as_xyz
'x, y, z'
'-x, y+1/2, -z+1/2'
'-x, -y, -z'
'x, -y-1/2, z-1/2'

loop_
_atom_site_label
_atom_site_type_symbol
_atom_site_fract_x
_atom_site_fract_y
_atom_site_fract_z
_atom_site_U_iso_or_equiv
_atom_site_adp_type
_atom_site_occupancy
_atom_site_symmetry_multiplicity
_atom_site_calc_flag
_atom_site_refinement_flags
_atom_site_disorder_assembly
_atom_site_disorder_group
C1 C 0.2417(3) 0.2248(3) 0.3282(3) 0.0389(10) Uani 1 1 d . . .
H1 H 0.2521 0.2473 0.2677 0.047 Uiso 1 1 calc R . .
C2 C 0.1621(4) 0.0451(4) 0.2383(3) 0.0611(15) Uani 1 1 d . . .
H2A H 0.2162 0.0014 0.2501 0.092 Uiso 1 1 calc R . .
H2B H 0.1481 0.0811 0.1831 0.092 Uiso 1 1 calc R . .
H2C H 0.1031 0.0102 0.2299 0.092 Uiso 1 1 calc R . .
C3 C 0.4067(4) 0.0967(4) 0.3780(4) 0.0555(13) Uani 1 1 d . . .
H3A H 0.4062 0.1259 0.3240 0.083 Uiso 1 1 calc R . .
H3B H 0.3953 0.0294 0.3677 0.083 Uiso 1 1 calc R . .
H3C H 0.4708 0.1073 0.4305 0.083 Uiso 1 1 calc R . .
C4 C 0.4222(4) 0.3250(4) 0.4475(4) 0.0614(15) Uani 1 1 d . . .
H4A H 0.4125 0.3492 0.3883 0.092 Uiso 1 1 calc R . .
H4B H 0.4828 0.2878 0.4744 0.092 Uiso 1 1 calc R . .
H4C H 0.4277 0.3774 0.4879 0.092 Uiso 1 1 calc R . .
C5 C 0.1902(4) 0.4174(4) 0.3494(4) 0.0598(14) Uani 1 1 d . . .
H5A H 0.1922 0.4231 0.2909 0.090 Uiso 1 1 calc R . .
H5B H 0.2424 0.4558 0.3951 0.090 Uiso 1 1 calc R . .
H5C H 0.1259 0.4387 0.3428 0.090 Uiso 1 1 calc R . .
C6 C 0.0309(4) 0.2457(5) 0.2187(4) 0.0654(16) Uani 1 1 d . . .
H6A H 0.0061 0.3078 0.2231 0.098 Uiso 1 1 calc R . .
H6B H -0.0216 0.1994 0.2043 0.098 Uiso 1 1 calc R . .
H6C H 0.0520 0.2460 0.1705 0.098 Uiso 1 1 calc R . .
B2 B 0.1929(4) 0.1146(4) 0.3224(4) 0.0405(12) Uani 1 1 d . . .
B3 B 0.3219(4) 0.1414(4) 0.3974(4) 0.0393(12) Uani 1 1 d . . .
B4 B 0.3302(4) 0.2608(4) 0.4341(4) 0.0420(13) Uani 1 1 d . . .
B5 B 0.2063(4) 0.3106(4) 0.3812(4) 0.0408(12) Uani 1 1 d . . .
B6 B 0.1219(4) 0.2198(4) 0.3129(4) 0.0427(13) Uani 1 1 d . . .
B7 B 0.1263(3) 0.1287(4) 0.3880(3) 0.0357(11) Uani 1 1 d . . .
B8 B 0.2476(4) 0.0804(4) 0.4391(3) 0.0329(10) Uani 1 1 d . . .
B9 B 0.3307(3) 0.1689(4) 0.5071(3) 0.0358(11) Uani 1 1 d . . .
B10 B 0.2606(4) 0.2721(4) 0.4976(4) 0.0365(11) Uani 1 1 d . . .
B11 B 0.1342(3) 0.2481(4) 0.4237(3) 0.0364(11) Uani 1 1 d . . .
B12 B 0.2107(4) 0.1607(4) 0.5025(3) 0.0345(11) Uani 1 1 d . . .
Br1 Br 0.00936(3) 0.04939(4) 0.36270(4) 0.05194(15) Uani 1 1 d . . .
Br2 Br 0.27533(4) -0.05357(3) 0.47201(4) 0.04832(14) Uani 1 1 d . . .
Br3 Br 0.45173(4) 0.13754(4) 0.61900(4) 0.05861(17) Uani 1 1 d . . .
Br4 Br 0.29978(4) 0.36293(4) 0.59845(4) 0.06214(17) Uani 1 1 d . . .
Br5 Br 0.02587(4) 0.31107(4) 0.43714(4) 0.06025(17) Uani 1 1 d . . .
Br6 Br 0.18905(4) 0.12005(4) 0.60704(3) 0.04726(14) Uani 1 1 d . . .
S1' S 0.8635(3) 0.3810(4) 0.9547(4) 0.0499(10) Uani 0.707(11) 1 d PDU A 1
O1' O 0.7841(9) 0.3701(8) 0.8597(6) 0.046(2) Uani 0.707(11) 1 d PDU A 1
O2' O 0.8850(9) 0.2970(8) 1.0082(8) 0.076(3) Uani 0.707(11) 1 d PDU A 1
Si1' Si 0.6787(5) 0.2952(3) 0.7897(4) 0.0504(11) Uani 0.707(11) 1 d PDU A 1
C1' C 0.5824(10) 0.3852(10) 0.7493(14) 0.079(3) Uani 0.707(11) 1 d PDU A 1
H1'A H 0.5190 0.3535 0.7112 0.094 Uiso 0.707(11) 1 calc PR A 1
H1'B H 0.5775 0.4102 0.8033 0.094 Uiso 0.707(11) 1 calc PR A 1
C2' C 0.5900(10) 0.4652(7) 0.6974(10) 0.083(4) Uani 0.707(11) 1 d PDU A 1
H2'A H 0.5350 0.5081 0.6846 0.124 Uiso 0.707(11) 1 calc PR A 1
H2'B H 0.5875 0.4433 0.6400 0.124 Uiso 0.707(11) 1 calc PR A 1
H2'C H 0.6525 0.4977 0.7329 0.124 Uiso 0.707(11) 1 calc PR A 1
C3' C 0.7253(14) 0.2396(9) 0.7164(11) 0.067(3) Uani 0.707(11) 1 d PDU A 1
H3'A H 0.7856 0.2043 0.7559 0.080 Uiso 0.707(11) 1 calc PR A 1
H3'B H 0.6756 0.1934 0.6776 0.080 Uiso 0.707(11) 1 calc PR A 1
C4' C 0.7492(17) 0.3007(14) 0.6560(13) 0.096(5) Uani 0.707(11) 1 d PDU A 1
H4'A H 0.7861 0.2648 0.6307 0.144 Uiso 0.707(11) 1 calc PR A 1
H4'B H 0.7893 0.3535 0.6912 0.144 Uiso 0.707(11) 1 calc PR A 1
H4'C H 0.6880 0.3241 0.6064 0.144 Uiso 0.707(11) 1 calc PR A 1
C5' C 0.6548(8) 0.2174(6) 0.8662(7) 0.083(3) Uani 0.707(11) 1 d PDU A 1
H5'A H 0.6703 0.2525 0.9230 0.100 Uiso 0.707(11) 1 calc PR A 1
H5'B H 0.5832 0.2039 0.8375 0.100 Uiso 0.707(11) 1 calc PR A 1
C6' C 0.7076(13) 0.1270(6) 0.8921(9) 0.140(6) Uani 0.707(11) 1 d PDU A 1
H6'A H 0.6967 0.0982 0.9409 0.210 Uiso 0.707(11) 1 calc PR A 1
H6'B H 0.7784 0.1375 0.9134 0.210 Uiso 0.707(11) 1 calc PR A 1
H6'C H 0.6827 0.0854 0.8392 0.210 Uiso 0.707(11) 1 calc PR A 1
S1D S 0.8742(8) 0.3412(11) 0.9622(8) 0.054(3) Uani 0.293(11) 1 d PDU A 2
O1D O 0.796(2) 0.346(2) 0.8663(14) 0.049(6) Uani 0.293(11) 1 d PDU A 2
O2D O 0.863(2) 0.266(2) 1.015(2) 0.078(7) Uani 0.293(11) 1 d PDU A 2
Si1D Si 0.6928(11) 0.2778(10) 0.7803(10) 0.064(4) Uani 0.293(11) 1 d PDU A 2
C1D C 0.588(2) 0.351(2) 0.764(3) 0.059(5) Uani 0.293(11) 1 d PDU A 2
H1DA H 0.5270 0.3145 0.7289 0.071 Uiso 0.293(11) 1 calc PR A 2
H1DB H 0.5912 0.3628 0.8248 0.071 Uiso 0.293(11) 1 calc PR A 2
C2D C 0.5755(19) 0.4427(16) 0.718(3) 0.134(15) Uani 0.293(11) 1 d PDU A 2
H2DA H 0.5146 0.4724 0.7123 0.200 Uiso 0.293(11) 1 calc PR A 2
H2DB H 0.5719 0.4335 0.6580 0.200 Uiso 0.293(11) 1 calc PR A 2
H2DC H 0.6319 0.4828 0.7548 0.200 Uiso 0.293(11) 1 calc PR A 2
C3D C 0.738(4) 0.245(2) 0.698(3) 0.074(7) Uani 0.293(11) 1 d PDU A 2
H3DA H 0.8017 0.2119 0.7320 0.088 Uiso 0.293(11) 1 calc PR A 2
H3DB H 0.6911 0.1998 0.6553 0.088 Uiso 0.293(11) 1 calc PR A 2
C4D C 0.754(3) 0.320(3) 0.644(2) 0.076(10) Uani 0.293(11) 1 d PDU A 2
H4DA H 0.7811 0.2927 0.6055 0.114 Uiso 0.293(11) 1 calc PR A 2
H4DB H 0.8005 0.3661 0.6852 0.114 Uiso 0.293(11) 1 calc PR A 2
H4DC H 0.6911 0.3504 0.6059 0.114 Uiso 0.293(11) 1 calc PR A 2
C5D C 0.6929(17) 0.1684(11) 0.8382(16) 0.080(6) Uani 0.293(11) 1 d PDU A 2
H5DA H 0.6615 0.1199 0.7909 0.097 Uiso 0.293(11) 1 calc PR A 2
H5DB H 0.7624 0.1495 0.8751 0.097 Uiso 0.293(11) 1 calc PR A 2
C6D C 0.644(2) 0.1665(17) 0.8982(19) 0.096(8) Uani 0.293(11) 1 d PDU A 2
H6DA H 0.6236 0.1024 0.9024 0.144 Uiso 0.293(11) 1 calc PR A 2
H6DB H 0.5858 0.2072 0.8730 0.144 Uiso 0.293(11) 1 calc PR A 2
H6DC H 0.6900 0.1887 0.9590 0.144 Uiso 0.293(11) 1 calc PR A 2

loop_
_atom_site_aniso_label
_atom_site_aniso_U_11
_atom_site_aniso_U_22
_atom_site_aniso_U_33
_atom_site_aniso_U_23
_atom_site_aniso_U_13
_atom_site_aniso_U_12
C1 0.037(2) 0.049(3) 0.035(2) 0.009(2) 0.020(2) 0.004(2)
C2 0.076(4) 0.074(4) 0.039(3) -0.011(3) 0.031(3) -0.009(3)
C3 0.046(3) 0.064(3) 0.070(4) 0.006(3) 0.039(3) 0.007(3)
C4 0.041(3) 0.066(4) 0.079(4) 0.010(3) 0.030(3) -0.006(3)
C5 0.056(3) 0.050(3) 0.073(4) 0.020(3) 0.028(3) 0.005(3)
C6 0.049(3) 0.093(5) 0.042(3) 0.015(3) 0.009(3) 0.002(3)
B2 0.040(3) 0.053(3) 0.034(3) 0.002(2) 0.022(2) -0.002(2)
B3 0.029(2) 0.052(3) 0.038(3) 0.006(2) 0.017(2) 0.004(2)
B4 0.029(2) 0.047(3) 0.048(3) 0.005(3) 0.016(2) 0.001(2)
B5 0.035(3) 0.045(3) 0.042(3) 0.009(2) 0.017(2) 0.004(2)
B6 0.026(2) 0.062(4) 0.035(3) 0.009(3) 0.010(2) 0.000(2)
B7 0.026(2) 0.050(3) 0.030(3) 0.001(2) 0.012(2) -0.007(2)
B8 0.034(2) 0.036(3) 0.029(3) 0.000(2) 0.015(2) 0.000(2)
B9 0.024(2) 0.043(3) 0.035(3) 0.003(2) 0.009(2) 0.001(2)
B10 0.033(2) 0.040(3) 0.033(3) -0.001(2) 0.012(2) 0.001(2)
B11 0.025(2) 0.049(3) 0.034(3) 0.004(2) 0.012(2) 0.007(2)
B12 0.034(2) 0.043(3) 0.030(3) 0.004(2) 0.018(2) 0.002(2)
Br1 0.0345(2) 0.0663(3) 0.0511(3) -0.0061(3) 0.0158(2) -0.0160(2)
Br2 0.0593(3) 0.0395(3) 0.0575(3) 0.0046(2) 0.0364(3) 0.0057(2)
Br3 0.0345(3) 0.0646(4) 0.0517(3) 0.0055(3) -0.0028(2) 0.0046(2)
Br4 0.0668(4) 0.0529(3) 0.0590(4) -0.0188(3) 0.0214(3) -0.0055(3)
Br5 0.0455(3) 0.0678(4) 0.0782(4) 0.0113(3) 0.0374(3) 0.0193(2)
Br6 0.0608(3) 0.0550(3) 0.0348(3) 0.0030(2) 0.0293(2) 0.0031(2)
S1' 0.0406(13) 0.066(2) 0.0406(14) -0.0083(19) 0.0156(11) 0.0071(16)
O1' 0.044(4) 0.055(6) 0.040(3) -0.012(3) 0.020(3) -0.014(4)
O2' 0.085(8) 0.089(7) 0.058(5) 0.020(5) 0.035(5) 0.044(6)
Si1' 0.047(2) 0.0492(16) 0.056(2) -0.0111(14) 0.0240(14) -0.0101(13)
C1' 0.053(5) 0.084(11) 0.084(10) 0.000(7) 0.017(5) -0.006(7)
C2' 0.082(8) 0.070(7) 0.088(9) 0.007(6) 0.030(6) -0.010(6)
C3' 0.065(6) 0.071(6) 0.070(7) -0.027(5) 0.037(5) -0.024(5)
C4' 0.124(12) 0.104(11) 0.091(11) -0.018(8) 0.076(10) -0.023(9)
C5' 0.114(8) 0.072(6) 0.086(7) -0.026(5) 0.064(6) -0.041(5)
C6' 0.28(2) 0.052(6) 0.141(12) -0.002(6) 0.137(14) -0.017(8)
S1D 0.038(3) 0.080(8) 0.036(4) -0.013(6) 0.009(3) 0.001(5)
O1D 0.042(8) 0.058(13) 0.035(7) 0.002(7) 0.006(6) -0.003(9)
O2D 0.055(11) 0.13(2) 0.054(10) 0.026(11) 0.031(8) 0.015(12)
Si1D 0.034(4) 0.103(8) 0.051(5) -0.023(5) 0.016(3) -0.023(5)
C1D 0.044(8) 0.067(14) 0.067(15) -0.008(11) 0.025(9) -0.022(8)
C2D 0.062(15) 0.122(18) 0.13(3) 0.091(18) -0.037(17) -0.051(11)
C3D 0.10(2) 0.054(14) 0.066(14) -0.013(10) 0.036(12) 0.022(15)
C4D 0.031(11) 0.14(3) 0.048(14) 0.011(15) 0.011(10) -0.008(14)
C5D 0.073(13) 0.070(11) 0.092(15) -0.017(10) 0.031(11) -0.008(9)
C6D 0.11(2) 0.09(2) 0.095(19) 0.012(14) 0.051(14) 0.014(16)

loop_
_geom_bond_atom_site_label_1
_geom_bond_atom_site_label_2
_geom_bond_distance
_geom_bond_site_symmetry_2
_geom_bond_publ_flag
C1 B3 1.701(7) . ?
C1 B6 1.704(6) . ?
C1 B5 1.708(7) . ?
C1 B2 1.708(7) . ?
C1 B4 1.716(7) . ?
C2 B2 1.577(7) . ?
C3 B3 1.577(6) . ?
C4 B4 1.586(7) . ?
C5 B5 1.581(7) . ?
C6 B6 1.572(7) . ?
B2 B8 1.765(7) . ?
B2 B7 1.773(7) . ?
B2 B6 1.799(8) . ?
B2 B3 1.806(7) . ?
B3 B8 1.770(7) . ?
B3 B9 1.775(7) . ?
B3 B4 1.780(8) . ?
B4 B9 1.760(8) . ?
B4 B10 1.777(7) . ?
B4 B5 1.805(7) . ?
B5 B11 1.764(7) . ?
B5 B10 1.779(7) . ?
B5 B6 1.798(8) . ?
B6 B7 1.758(7) . ?
B6 B11 1.774(8) . ?
B7 B8 1.765(7) . ?
B7 B11 1.775(8) . ?
B7 B12 1.779(7) . ?
B7 Br1 1.967(5) . ?
B8 B9 1.765(7) . ?
B8 B12 1.784(7) . ?
B8 Br2 1.966(5) . ?
B9 B10 1.767(7) . ?
B9 B12 1.775(7) . ?
B9 Br3 1.961(5) . ?
B10 B12 1.764(7) . ?
B10 B11 1.765(7) . ?
B10 Br4 1.957(5) . ?
B11 B12 1.782(7) . ?
B11 Br5 1.953(5) . ?
B12 Br6 1.957(5) . ?
S1' O2' 1.424(8) . ?
S1' O1' 1.477(5) . ?
O1' Si1' 1.820(5) . ?
Si1' C3' 1.813(7) . ?
Si1' C1' 1.815(7) . ?
Si1' C5' 1.816(7) . ?
C1' C2' 1.448(9) . ?
C3' C4' 1.470(9) . ?
C5' C6' 1.465(9) . ?
S1D O2D 1.418(11) . ?
S1D O1D 1.477(8) . ?
O1D Si1D 1.823(8) . ?
Si1D C1D 1.809(9) . ?
Si1D C3D 1.810(9) . ?
Si1D C5D 1.813(9) . ?
C1D C2D 1.463(10) . ?
C3D C4D 1.464(10) . ?
C5D C6D 1.463(10) . ?
